data_7243470
loop_
_publ_author_name
'Li, Chang'
'Wu, Di'
'Li, Jiulong'
'Ji, Xu'
'Qi, Luguang'
'Sun, Qin'
'Wang, Aiyu'
'Xie, Chuang'
'Gong, Junbo'
'Chen, Wei'

_publ_section_title
;
 Multicomponent crystals of clotrimazole: a combined theoretical and
 experimental study
;
_journal_issue 39
_journal_name_full CrystEngComm
_journal_page_first 6977
_journal_page_last 6993
_journal_paper_doi 10.1039/D1CE00934F
_journal_volume 23
_journal_year 2021
_chemical_formula_moiety 'C22 H18 Cl N2, C12 H7 O4, C2 H6 O'
_chemical_formula_sum 'C36 H31 Cl N2 O5'
_chemical_formula_weight 607.08
_chemical_name_common 'Clotrimazole 4-Carboxy-1-naphthoate'
_chemical_name_systematic '1-((2-chlorophenyl)(diphenyl)methyl)-1H-imidazol-3-ium 4-Carboxy-1-naphthoate'
_space_group_crystal_system triclinic
_space_group_IT_number 2
_space_group_name_Hall '-P 1'
_space_group_name_H-M_alt 'P -1'
_atom_sites_solution_hydrogens mixed
_audit_creation_date 2021-05-24
_audit_creation_method
;
Olex2 1.3
(compiled 2020.11.12 svn.r5f609507 for OlexSys, GUI svn.r6272)
;
_audit_update_record
;
2021-06-25 deposited with the CCDC.	2021-08-30 downloaded from the CCDC.
;
_cell_angle_alpha 78.390(4)
_cell_angle_beta 71.852(4)
_cell_angle_gamma 89.207(4)
_cell_formula_units_Z 2
_cell_length_a 9.4734(4)
_cell_length_b 12.1901(6)
_cell_length_c 13.6109(7)
_cell_measurement_reflns_used 9870
_cell_measurement_temperature 293(2)
_cell_measurement_theta_max 32.4890
_cell_measurement_theta_min 1.7490
_cell_volume 1461.05(13)
_computing_cell_refinement 'CrysAlisPro 1.171.39.46 (Rigaku OD, 2018)'
_computing_data_collection 'CrysAlisPro 1.171.39.46 (Rigaku OD, 2018)'
_computing_data_reduction 'CrysAlisPro 1.171.39.46 (Rigaku OD, 2018)'
_computing_molecular_graphics 'Olex2 1.3 (Dolomanov et al., 2009)'
_computing_publication_material 'Olex2 1.3 (Dolomanov et al., 2009)'
_computing_structure_refinement 'SHELXL 2018/3 (Sheldrick, 2015)'
_computing_structure_solution 'SHELXT 2018/2 (Sheldrick, 2018)'
_diffrn_ambient_temperature 293(2)
_diffrn_measured_fraction_theta_full 0.999
_diffrn_measured_fraction_theta_max 0.999
_diffrn_measurement_details
;
List of Runs (angles in degrees, time in seconds):

  # Type    Start    End  Width  t~exp~   \w     \q     \k     \f   Frames
#--------------------------------------------------------------------------
  1  \w   -115.00  65.00   1.00    1.00    --  -25.00  45.00   0.00  180
  2  \w   -115.00  65.00   1.00    1.00    --  -25.00  45.00  90.00  180
  3  \w   -115.00  65.00   1.00    1.00    --  -25.00  45.00 180.00  180
;
_diffrn_measurement_device 'abstract diffractometer'
_diffrn_measurement_device_type 'dtrek-CrysAlisPro-abstract goniometer imported rigaku-d*trek images'
_diffrn_measurement_method '\w scans'
_diffrn_radiation_type MoK\a
_diffrn_radiation_wavelength 0.71073
_diffrn_reflns_av_R_equivalents 0.0402
_diffrn_reflns_av_unetI/netI 0.0436
_diffrn_reflns_Laue_measured_fraction_full 0.999
_diffrn_reflns_Laue_measured_fraction_max 0.999
_diffrn_reflns_limit_h_max 11
_diffrn_reflns_limit_h_min -11
_diffrn_reflns_limit_k_max 14
_diffrn_reflns_limit_k_min -14
_diffrn_reflns_limit_l_max 15
_diffrn_reflns_limit_l_min -16
_diffrn_reflns_number 13960
_diffrn_reflns_point_group_measured_fraction_full 0.999
_diffrn_reflns_point_group_measured_fraction_max 0.999
_diffrn_reflns_theta_full 25.024
_diffrn_reflns_theta_max 25.024
_diffrn_reflns_theta_min 1.708
_exptl_absorpt_coefficient_mu 0.180
_exptl_absorpt_correction_T_max 1.00000
_exptl_absorpt_correction_T_min 0.88204
_exptl_absorpt_correction_type multi-scan
_exptl_absorpt_process_details
;
CrysAlisPro 1.171.39.46 (Rigaku Oxford Diffraction, 2018)
Empirical absorption correction using spherical harmonics,
 implemented in SCALE3 ABSPACK scaling algorithm.
;
_exptl_crystal_colour yellow
_exptl_crystal_density_diffrn 1.380
_exptl_crystal_description rod
_exptl_crystal_F_000 636
_exptl_crystal_recrystallization_method 'Re-crystallisation from solvent: ethanol'
_exptl_crystal_size_max 0.6
_exptl_crystal_size_mid 0.1
_exptl_crystal_size_min 0.1
_refine_diff_density_max 1.603
_refine_diff_density_min -1.041
_refine_diff_density_rms 0.078
_refine_ls_extinction_coef 0.023(3)
_refine_ls_extinction_expression Fc^*^=kFc[1+0.001xFc^2^\l^3^/sin(2\q)]^-1/4^
_refine_ls_extinction_method 'SHELXL-2018/3 (Sheldrick 2018)'
_refine_ls_goodness_of_fit_ref 1.049
_refine_ls_hydrogen_treatment mixed
_refine_ls_matrix_type full
_refine_ls_number_parameters 430
_refine_ls_number_reflns 5172
_refine_ls_number_restraints 83
_refine_ls_restrained_S_all 1.054
_refine_ls_R_factor_all 0.0767
_refine_ls_R_factor_gt 0.0653
_refine_ls_shift/su_max 0.000
_refine_ls_shift/su_mean 0.000
_refine_ls_structure_factor_coef Fsqd
_refine_ls_weighting_details 'w=1/[\s^2^(Fo^2^)+(0.0965P)^2^+1.9895P] where P=(Fo^2^+2Fc^2^)/3'
_refine_ls_weighting_scheme calc
_refine_ls_wR_factor_gt 0.1733
_refine_ls_wR_factor_ref 0.1862
_reflns_Friedel_coverage 0.000
_reflns_number_gt 4268
_reflns_number_total 5172
_reflns_threshold_expression 'I > 2\s(I)'
_cod_data_source_file d1ce00934f2.cif
_cod_data_source_block r20210126c
_cod_depositor_comments 'Adding full bibliography for 7243468--7243476.cif.'
_cod_database_code 7243470
_shelx_shelxl_version_number 2018/3
_shelx_space_group_comment
;
The symmetry employed for this shelxl refinement is uniquely defined
by the following loop, which should always be used as a source of
symmetry information in preference to the above space-group names.
They are only intended as comments.
;
_olex2_refinement_description
;
1. Fixed Uiso
 At 1.2 times of:
  All C(H) groups, All C(H,H) groups, All N(H) groups
 At 1.5 times of:
  All C(H,H,H) groups, All O(H) groups
2. Restrained distances
 O5-C37
 1.45 with sigma of 0.02
 C37-C38
 1.54 with sigma of 0.02
 C35-C36
 1.52 with sigma of 0.02
 O6-C35
 1.45 with sigma of 0.02
 C35-C35_$1
 3.4 with sigma of 0.02
3. Uiso/Uaniso restraints and constraints
C24: within 2A with sigma of 0.01 and sigma for terminal atoms of 0.02 within 2A
O5 \\sim C37 \\sim C38: within 2A with sigma of 0.001 and sigma for terminal
atoms of 0.001 within 2A
O6 \\sim C35 \\sim O5 \\sim C37 \\sim C36 \\sim C38: within 2A with sigma of
0.001 and sigma for terminal atoms of 0.001 within 2A
4. Rigid body (RIGU) restrains
 O5, C37, C38
 with sigma for 1-2 distances of 0.001 and sigma for 1-3 distances of 0.001
 O5, O6, C35, C37, C38, C36
 with sigma for 1-2 distances of 0.001 and sigma for 1-3 distances of 0.001
5. Others
 Sof(O6)=Sof(H6)=Sof(C35)=Sof(H35A)=Sof(H35B)=Sof(C36)=Sof(H36A)=Sof(H36B)=
 Sof(H36C)=1-FVAR(1)
 Sof(O5)=Sof(H5)=Sof(C38)=Sof(H38A)=Sof(H38B)=Sof(H38C)=Sof(C37)=Sof(H37A)=
 Sof(H37B)=FVAR(1)
6.a Secondary CH2 refined with riding coordinates:
 C37(H37A,H37B), C35(H35A,H35B)
6.b Aromatic/amide H refined with riding coordinates:
 N1(H1), C13(H13), C11(H11), C8(H8), C18(H18), C10(H10), C15(H15), C9(H9),
 C22(H22), C4(H4A), C14(H14), C31(H31), C28(H28), C3(H3), C34(H34), C19(H19),
 C27(H27), C26(H26), C20(H20), C21(H21), C32(H32), C24(H24), C33(H33)
6.c Idealised Me refined as rotating group:
 C38(H38A,H38B,H38C), C36(H36A,H36B,H36C)
6.d Idealised tetrahedral OH refined as rotating group:
 O4(H4), O5(H5), O6(H6)
;
_olex2_submission_special_instructions 'No special instructions were received'
_oxdiff_exptl_absorpt_empirical_details
;
Empirical correction (ABSPACK) includes:
- Absorption correction using spherical harmonics
- Frame scaling
- Detector area scaling
;

loop_
_space_group_symop_operation_xyz
'x, y, z'
'-x, -y, -z'

loop_
_atom_site_label
_atom_site_type_symbol
_atom_site_fract_x
_atom_site_fract_y
_atom_site_fract_z
_atom_site_U_iso_or_equiv
_atom_site_adp_type
_atom_site_occupancy
_atom_site_site_symmetry_order
_atom_site_calc_flag
_atom_site_refinement_flags_posn
_atom_site_refinement_flags_adp
_atom_site_refinement_flags_occupancy
_atom_site_disorder_assembly
_atom_site_disorder_group
Cl1 Cl 0.48208(8) 0.49923(6) 0.26225(6) 0.0297(2) Uani 1 1 d . . . . .
O4 O 1.4901(2) 0.00163(18) 0.37936(17) 0.0283(5) Uani 1 1 d . . . . .
H4 H 1.579544 0.000222 0.371218 0.042 Uiso 1 1 calc R U . . .
O3 O 1.5558(2) -0.06911(19) 0.23219(17) 0.0323(5) Uani 1 1 d . . . . .
O1 O 0.7614(2) 0.00920(18) 0.35651(17) 0.0300(5) Uani 1 1 d . . . . .
O2 O 0.7604(2) -0.17114(18) 0.43392(18) 0.0331(5) Uani 1 1 d . . . . .
N2 N 0.6915(2) 0.34314(19) 0.33687(17) 0.0193(5) Uani 1 1 d . . . . .
N1 N 0.5090(3) 0.2579(2) 0.46928(19) 0.0258(6) Uani 1 1 d . . . . .
H1 H 0.435789 0.211281 0.507164 0.031 Uiso 1 1 calc R U . . .
C7 C 1.0849(3) -0.0247(2) 0.2514(2) 0.0201(6) Uani 1 1 d . . . . .
C5 C 1.2983(3) -0.0467(2) 0.3192(2) 0.0221(6) Uani 1 1 d . . . . .
C17 C 0.7448(3) 0.3357(2) 0.1463(2) 0.0211(6) Uani 1 1 d . . . . .
C6 C 1.2426(3) -0.0161(2) 0.2315(2) 0.0188(6) Uani 1 1 d . . . . .
C16 C 0.7964(3) 0.3855(2) 0.2256(2) 0.0202(6) Uani 1 1 d . . . . .
C13 C 0.5847(3) 0.2611(2) 0.3699(2) 0.0222(6) Uani 1 1 d . . . . .
H13 H 0.566979 0.213730 0.328824 0.027 Uiso 1 1 calc R U . . .
C11 C 1.3356(3) 0.0273(2) 0.1264(2) 0.0217(6) Uani 1 1 d . . . . .
H11 H 1.438119 0.033020 0.112272 0.026 Uiso 1 1 calc R U . . .
C23 C 0.9545(3) 0.3485(2) 0.2201(2) 0.0215(6) Uani 1 1 d . . . . .
C29 C 0.7894(3) 0.5145(2) 0.2068(2) 0.0216(6) Uani 1 1 d . . . . .
C8 C 1.0298(3) 0.0094(2) 0.1653(2) 0.0213(6) Uani 1 1 d . . . . .
H8 H 0.927979 0.003087 0.176770 0.026 Uiso 1 1 calc R U . . .
C12 C 1.4614(3) -0.0389(2) 0.3045(2) 0.0223(6) Uani 1 1 d . . . . .
C2 C 0.9908(3) -0.0689(2) 0.3566(2) 0.0233(6) Uani 1 1 d . . . . .
C1 C 0.8242(3) -0.0778(3) 0.3838(2) 0.0233(6) Uani 1 1 d . . . . .
C18 C 0.7522(3) 0.2204(2) 0.1507(2) 0.0240(6) Uani 1 1 d . . . . .
H18 H 0.783496 0.175317 0.202904 0.029 Uiso 1 1 calc R U . . .
C10 C 1.2777(3) 0.0604(2) 0.0463(2) 0.0243(6) Uani 1 1 d . . . . .
H10 H 1.340456 0.089052 -0.021642 0.029 Uiso 1 1 calc R U . . .
C15 C 0.6797(3) 0.3947(3) 0.4208(2) 0.0243(6) Uani 1 1 d . . . . .
H15 H 0.739162 0.454899 0.420537 0.029 Uiso 1 1 calc R U . . .
C9 C 1.1225(3) 0.0515(2) 0.0658(2) 0.0243(6) Uani 1 1 d . . . . .
H9 H 1.083320 0.074326 0.010658 0.029 Uiso 1 1 calc R U . . .
C30 C 0.6561(3) 0.5706(2) 0.2233(2) 0.0232(6) Uani 1 1 d . . . . .
C22 C 0.7037(3) 0.4018(3) 0.0653(2) 0.0257(6) Uani 1 1 d . . . . .
H22 H 0.701244 0.479002 0.060000 0.031 Uiso 1 1 calc R U . . .
C4 C 1.2030(3) -0.0866(3) 0.4195(2) 0.0280(7) Uani 1 1 d . . . . .
H4A H 1.240620 -0.104676 0.475857 0.034 Uiso 1 1 calc R U . . .
C14 C 0.5658(3) 0.3409(3) 0.5027(2) 0.0282(7) Uani 1 1 d . . . . .
H14 H 0.531836 0.357243 0.569821 0.034 Uiso 1 1 calc R U . . .
C31 C 0.6539(4) 0.6860(2) 0.2102(2) 0.0269(7) Uani 1 1 d . . . . .
H31 H 0.563842 0.720647 0.221466 0.032 Uiso 1 1 calc R U . . .
C28 C 1.0575(3) 0.3470(2) 0.1215(2) 0.0252(6) Uani 1 1 d . . . . .
H28 H 1.027900 0.364522 0.061413 0.030 Uiso 1 1 calc R U . . .
C3 C 1.0502(3) -0.1003(3) 0.4373(2) 0.0300(7) Uani 1 1 d . . . . .
H3 H 0.987981 -0.131171 0.504953 0.036 Uiso 1 1 calc R U . . .
C34 C 0.9198(3) 0.5821(3) 0.1739(2) 0.0314(7) Uani 1 1 d . . . . .
H34 H 1.010835 0.548711 0.160508 0.038 Uiso 1 1 calc R U . . .
C19 C 0.7135(3) 0.1725(3) 0.0778(2) 0.0284(7) Uani 1 1 d . . . . .
H19 H 0.716638 0.095376 0.082485 0.034 Uiso 1 1 calc R U . . .
C27 C 1.2030(3) 0.3200(2) 0.1116(2) 0.0284(7) Uani 1 1 d . . . . .
H27 H 1.269796 0.319022 0.045176 0.034 Uiso 1 1 calc R U . . .
C26 C 1.2491(3) 0.2944(3) 0.1997(3) 0.0327(7) Uani 1 1 d . . . . .
H26 H 1.347146 0.277137 0.192912 0.039 Uiso 1 1 calc R U . . .
C20 C 0.6701(4) 0.2393(3) -0.0021(2) 0.0319(7) Uani 1 1 d . . . . .
H20 H 0.644011 0.207335 -0.051031 0.038 Uiso 1 1 calc R U . . .
C21 C 0.6661(4) 0.3538(3) -0.0082(2) 0.0316(7) Uani 1 1 d . . . . .
H21 H 0.637949 0.399099 -0.061937 0.038 Uiso 1 1 calc R U . . .
C32 C 0.7855(4) 0.7498(3) 0.1803(2) 0.0345(8) Uani 1 1 d . . . . .
H32 H 0.784276 0.827178 0.173786 0.041 Uiso 1 1 calc R U . . .
C24 C 1.0022(3) 0.3205(3) 0.3081(2) 0.0332(7) Uani 1 1 d . . . . .
H24 H 0.935144 0.318933 0.374981 0.040 Uiso 1 1 calc R U . . .
C33 C 0.9177(4) 0.6982(3) 0.1605(3) 0.0399(9) Uani 1 1 d . . . . .
H33 H 1.006696 0.741023 0.137812 0.048 Uiso 1 1 calc R U . . .
C25 C 1.1489(4) 0.2948(3) 0.2978(3) 0.0390(8) Uani 1 1 d . . . . .
H25 H 1.175(4) 0.274(3) 0.359(3) 0.036(10) Uiso 1 1 d . . . . .
O5 O 0.8860(7) 0.6176(6) 0.4201(6) 0.0959(13) Uani 0.738(6) 1 d D U P A 1
H5 H 0.871058 0.684697 0.413300 0.144 Uiso 0.738(6) 1 calc R U P A 1
C38 C 1.1520(10) 0.6700(8) 0.3013(7) 0.0965(14) Uani 0.738(6) 1 d D U P A 1
H38A H 1.155897 0.626966 0.248809 0.145 Uiso 0.738(6) 1 calc R U P A 1
H38B H 1.250173 0.679860 0.305603 0.145 Uiso 0.738(6) 1 calc R U P A 1
H38C H 1.114475 0.741984 0.282264 0.145 Uiso 0.738(6) 1 calc R U P A 1
C37 C 1.0362(10) 0.6001(9) 0.4224(7) 0.0964(13) Uani 0.738(6) 1 d D U P A 1
H37A H 1.054320 0.520755 0.433401 0.116 Uiso 0.738(6) 1 calc R U P A 1
H37B H 1.052897 0.629943 0.479009 0.116 Uiso 0.738(6) 1 calc R U P A 1
O6 O 0.8246(19) 0.5937(16) 0.4901(15) 0.0963(14) Uani 0.262(6) 1 d D U P A 2
H6 H 0.854565 0.604335 0.537957 0.144 Uiso 0.262(6) 1 calc R U P A 2
C35 C 0.942(2) 0.5864(18) 0.4048(13) 0.0966(13) Uani 0.262(6) 1 d D U P A 2
H35A H 0.915531 0.615023 0.341414 0.116 Uiso 0.262(6) 1 calc R U P A 2
H35B H 0.962836 0.507995 0.406452 0.116 Uiso 0.262(6) 1 calc R U P A 2
C36 C 1.078(3) 0.648(2) 0.398(2) 0.0969(14) Uiso 0.262(6) 1 d D U P A 2
H36A H 1.088972 0.719225 0.350184 0.145 Uiso 0.262(6) 1 calc R U P A 2
H36B H 1.163216 0.605431 0.373943 0.145 Uiso 0.262(6) 1 calc R U P A 2
H36C H 1.071871 0.660680 0.467210 0.145 Uiso 0.262(6) 1 calc R U P A 2

loop_
_atom_site_aniso_label
_atom_site_aniso_U_11
_atom_site_aniso_U_22
_atom_site_aniso_U_33
_atom_site_aniso_U_23
_atom_site_aniso_U_13
_atom_site_aniso_U_12
Cl1 0.0224(4) 0.0270(4) 0.0372(5) -0.0022(3) -0.0084(3) -0.0019(3)
O4 0.0147(10) 0.0381(12) 0.0354(12) -0.0101(10) -0.0111(9) 0.0012(9)
O3 0.0193(11) 0.0413(13) 0.0379(13) -0.0131(10) -0.0084(10) 0.0107(9)
O1 0.0161(10) 0.0365(12) 0.0336(12) 0.0055(9) -0.0105(9) -0.0030(9)
O2 0.0179(11) 0.0310(12) 0.0412(13) 0.0037(10) -0.0027(9) -0.0069(9)
N2 0.0175(12) 0.0199(11) 0.0173(11) -0.0021(9) -0.0019(9) -0.0030(9)
N1 0.0189(12) 0.0288(13) 0.0224(12) 0.0032(10) -0.0014(10) -0.0046(10)
C7 0.0145(13) 0.0186(13) 0.0249(15) -0.0025(11) -0.0043(11) -0.0025(11)
C5 0.0160(14) 0.0203(14) 0.0302(15) -0.0035(12) -0.0086(12) 0.0006(11)
C17 0.0206(14) 0.0217(14) 0.0187(13) -0.0046(11) -0.0024(11) -0.0026(11)
C6 0.0172(14) 0.0155(13) 0.0247(14) -0.0051(11) -0.0074(11) -0.0004(10)
C16 0.0220(14) 0.0195(14) 0.0153(13) -0.0016(10) -0.0017(11) -0.0045(11)
C13 0.0205(14) 0.0198(14) 0.0245(15) -0.0004(11) -0.0069(12) -0.0027(11)
C11 0.0161(14) 0.0207(14) 0.0274(15) -0.0070(11) -0.0040(12) 0.0000(11)
C23 0.0195(14) 0.0187(13) 0.0235(14) -0.0044(11) -0.0026(12) -0.0045(11)
C29 0.0253(15) 0.0199(14) 0.0161(13) -0.0051(11) -0.0006(11) -0.0044(12)
C8 0.0169(13) 0.0219(14) 0.0282(15) -0.0057(12) -0.0109(12) 0.0005(11)
C12 0.0191(14) 0.0189(13) 0.0284(15) -0.0011(12) -0.0091(12) 0.0010(11)
C2 0.0172(14) 0.0241(14) 0.0258(15) 0.0029(12) -0.0075(12) -0.0055(11)
C1 0.0158(14) 0.0328(16) 0.0189(13) -0.0013(12) -0.0045(11) -0.0038(12)
C18 0.0232(15) 0.0227(14) 0.0232(14) -0.0034(12) -0.0039(12) -0.0026(12)
C10 0.0247(15) 0.0263(15) 0.0195(14) -0.0062(12) -0.0023(12) -0.0012(12)
C15 0.0200(14) 0.0309(16) 0.0209(14) -0.0059(12) -0.0044(12) -0.0038(12)
C9 0.0253(15) 0.0278(15) 0.0232(14) -0.0059(12) -0.0118(12) -0.0011(12)
C30 0.0241(15) 0.0236(14) 0.0178(13) -0.0014(11) -0.0021(11) -0.0060(12)
C22 0.0264(16) 0.0256(15) 0.0230(15) -0.0031(12) -0.0061(12) -0.0014(12)
C4 0.0199(15) 0.0349(17) 0.0279(16) 0.0028(13) -0.0116(13) -0.0014(12)
C14 0.0262(16) 0.0369(17) 0.0189(14) -0.0040(12) -0.0047(12) 0.0014(13)
C31 0.0318(17) 0.0218(14) 0.0218(14) -0.0030(12) -0.0021(13) 0.0014(12)
C28 0.0282(16) 0.0223(14) 0.0215(14) -0.0040(11) -0.0027(12) -0.0022(12)
C3 0.0189(15) 0.0392(18) 0.0256(15) 0.0074(13) -0.0065(12) -0.0054(13)
C34 0.0255(16) 0.0255(16) 0.0344(17) -0.0113(13) 0.0062(13) -0.0059(13)
C19 0.0270(16) 0.0264(15) 0.0299(16) -0.0100(13) -0.0035(13) -0.0056(13)
C27 0.0231(15) 0.0232(15) 0.0321(16) -0.0082(13) 0.0027(13) -0.0016(12)
C26 0.0192(15) 0.0331(17) 0.0402(18) -0.0054(14) -0.0026(14) 0.0001(13)
C20 0.0303(17) 0.0417(18) 0.0265(16) -0.0157(14) -0.0071(13) -0.0065(14)
C21 0.0309(17) 0.0416(18) 0.0223(15) -0.0061(13) -0.0084(13) 0.0003(14)
C32 0.045(2) 0.0186(14) 0.0302(16) -0.0058(12) 0.0035(15) -0.0037(14)
C24 0.0233(16) 0.051(2) 0.0213(15) -0.0055(14) -0.0028(13) -0.0006(14)
C33 0.0308(18) 0.0262(17) 0.048(2) -0.0127(15) 0.0124(15) -0.0128(14)
C25 0.0287(18) 0.053(2) 0.0335(18) -0.0006(16) -0.0127(15) 0.0017(15)
O5 0.0961(14) 0.0959(14) 0.0971(14) -0.0216(7) -0.0316(8) 0.0055(7)
C38 0.0966(15) 0.0968(15) 0.0969(15) -0.0211(8) -0.0312(9) 0.0056(8)
C37 0.0964(14) 0.0970(14) 0.0972(14) -0.0216(7) -0.0317(8) 0.0055(6)
O6 0.0965(15) 0.0965(15) 0.0972(15) -0.0214(9) -0.0314(9) 0.0054(8)
C35 0.0966(15) 0.0967(15) 0.0973(15) -0.0212(7) -0.0312(8) 0.0052(7)

loop_
_atom_type_symbol
_atom_type_description
_atom_type_scat_dispersion_real
_atom_type_scat_dispersion_imag
_atom_type_scat_source
C C 0.0033 0.0016 'International Tables Vol C Tables 4.2.6.8 and 6.1.1.4'
H H 0.0000 0.0000 'International Tables Vol C Tables 4.2.6.8 and 6.1.1.4'
Cl Cl 0.1484 0.1585 'International Tables Vol C Tables 4.2.6.8 and 6.1.1.4'
N N 0.0061 0.0033 'International Tables Vol C Tables 4.2.6.8 and 6.1.1.4'
O O 0.0106 0.0060 'International Tables Vol C Tables 4.2.6.8 and 6.1.1.4'

loop_
_geom_angle_atom_site_label_1
_geom_angle_atom_site_label_2
_geom_angle_atom_site_label_3
_geom_angle
_geom_angle_site_symmetry_1
_geom_angle_site_symmetry_3
_geom_angle_publ_flag
C12 O4 H4 109.5 . . ?
C13 N2 C16 128.2(2) . . ?
C13 N2 C15 107.5(2) . . ?
C15 N2 C16 123.9(2) . . ?
C13 N1 H1 125.6 . . ?
C13 N1 C14 108.7(2) . . ?
C14 N1 H1 125.6 . . ?
C8 C7 C6 118.2(2) . . ?
C8 C7 C2 123.0(2) . . ?
C2 C7 C6 118.8(2) . . ?
C6 C5 C12 121.3(3) . . ?
C4 C5 C6 120.7(3) . . ?
C4 C5 C12 118.0(3) . . ?
C18 C17 C16 118.5(2) . . ?
C22 C17 C16 122.5(2) . . ?
C22 C17 C18 118.7(3) . . ?
C5 C6 C7 118.4(2) . . ?
C11 C6 C7 118.4(2) . . ?
C11 C6 C5 123.2(2) . . ?
N2 C16 C17 109.8(2) . . ?
N2 C16 C23 109.3(2) . . ?
N2 C16 C29 104.8(2) . . ?
C17 C16 C23 109.0(2) . . ?
C17 C16 C29 112.3(2) . . ?
C23 C16 C29 111.5(2) . . ?
N2 C13 H13 125.3 . . ?
N1 C13 N2 109.3(3) . . ?
N1 C13 H13 125.3 . . ?
C6 C11 H11 119.3 . . ?
C10 C11 C6 121.3(3) . . ?
C10 C11 H11 119.3 . . ?
C28 C23 C16 118.8(3) . . ?
C24 C23 C16 123.4(3) . . ?
C24 C23 C28 117.8(3) . . ?
C30 C29 C16 123.7(2) . . ?
C34 C29 C16 120.2(3) . . ?
C34 C29 C30 116.1(3) . . ?
C7 C8 H8 119.2 . . ?
C9 C8 C7 121.6(3) . . ?
C9 C8 H8 119.2 . . ?
O4 C12 C5 112.3(2) . . ?
O3 C12 O4 124.4(3) . . ?
O3 C12 C5 123.3(3) . . ?
C7 C2 C1 121.7(2) . . ?
C3 C2 C7 120.5(3) . . ?
C3 C2 C1 117.8(3) . . ?
O1 C1 C2 117.3(2) . . ?
O2 C1 O1 125.9(3) . . ?
O2 C1 C2 116.8(3) . . ?
C17 C18 H18 119.7 . . ?
C19 C18 C17 120.6(3) . . ?
C19 C18 H18 119.7 . . ?
C11 C10 H10 119.9 . . ?
C11 C10 C9 120.3(3) . . ?
C9 C10 H10 119.9 . . ?
N2 C15 H15 126.6 . . ?
C14 C15 N2 106.9(3) . . ?
C14 C15 H15 126.6 . . ?
C8 C9 C10 120.1(3) . . ?
C8 C9 H9 119.9 . . ?
C10 C9 H9 119.9 . . ?
C29 C30 Cl1 122.4(2) . . ?
C31 C30 Cl1 115.6(2) . . ?
C31 C30 C29 122.0(3) . . ?
C17 C22 H22 119.7 . . ?
C17 C22 C21 120.6(3) . . ?
C21 C22 H22 119.7 . . ?
C5 C4 H4A 119.7 . . ?
C5 C4 C3 120.6(3) . . ?
C3 C4 H4A 119.7 . . ?
N1 C14 H14 126.2 . . ?
C15 C14 N1 107.5(3) . . ?
C15 C14 H14 126.2 . . ?
C30 C31 H31 120.0 . . ?
C32 C31 C30 120.0(3) . . ?
C32 C31 H31 120.0 . . ?
C23 C28 H28 119.4 . . ?
C27 C28 C23 121.2(3) . . ?
C27 C28 H28 119.4 . . ?
C2 C3 C4 121.0(3) . . ?
C2 C3 H3 119.5 . . ?
C4 C3 H3 119.5 . . ?
C29 C34 H34 119.1 . . ?
C33 C34 C29 121.8(3) . . ?
C33 C34 H34 119.1 . . ?
C18 C19 H19 119.9 . . ?
C18 C19 C20 120.2(3) . . ?
C20 C19 H19 119.9 . . ?
C28 C27 H27 119.9 . . ?
C26 C27 C28 120.2(3) . . ?
C26 C27 H27 119.9 . . ?
C27 C26 H26 120.2 . . ?
C27 C26 C25 119.5(3) . . ?
C25 C26 H26 120.2 . . ?
C19 C20 H20 120.4 . . ?
C21 C20 C19 119.3(3) . . ?
C21 C20 H20 120.4 . . ?
C22 C21 H21 119.7 . . ?
C20 C21 C22 120.5(3) . . ?
C20 C21 H21 119.7 . . ?
C31 C32 H32 120.3 . . ?
C33 C32 C31 119.5(3) . . ?
C33 C32 H32 120.3 . . ?
C23 C24 H24 119.5 . . ?
C23 C24 C25 120.9(3) . . ?
C25 C24 H24 119.5 . . ?
C34 C33 H33 119.8 . . ?
C32 C33 C34 120.5(3) . . ?
C32 C33 H33 119.8 . . ?
C26 C25 C24 120.4(3) . . ?
C26 C25 H25 122(2) . . ?
C24 C25 H25 118(2) . . ?
C37 O5 H5 109.5 . . ?
H38A C38 H38B 109.5 . . ?
H38A C38 H38C 109.5 . . ?
H38B C38 H38C 109.5 . . ?
C37 C38 H38A 109.5 . . ?
C37 C38 H38B 109.5 . . ?
C37 C38 H38C 109.5 . . ?
O5 C37 C38 106.3(7) . . ?
O5 C37 H37A 110.5 . . ?
O5 C37 H37B 110.5 . . ?
C38 C37 H37A 110.5 . . ?
C38 C37 H37B 110.5 . . ?
H37A C37 H37B 108.7 . . ?
C35 O6 H6 109.5 . . ?
O6 C35 H35A 108.8 . . ?
O6 C35 H35B 108.8 . . ?
O6 C35 C36 114(2) . . ?
H35A C35 H35B 107.7 . . ?
C36 C35 H35A 108.8 . . ?
C36 C35 H35B 108.8 . . ?
C35 C36 H36A 109.5 . . ?
C35 C36 H36B 109.5 . . ?
C35 C36 H36C 109.5 . . ?
H36A C36 H36B 109.5 . . ?
H36A C36 H36C 109.5 . . ?
H36B C36 H36C 109.5 . . ?

loop_
_geom_bond_atom_site_label_1
_geom_bond_atom_site_label_2
_geom_bond_distance
_geom_bond_site_symmetry_2
_geom_bond_publ_flag
Cl1 C30 1.750(3) . ?
O4 H4 0.8200 . ?
O4 C12 1.318(3) . ?
O3 C12 1.222(4) . ?
O1 C1 1.256(4) . ?
O2 C1 1.256(4) . ?
N2 C16 1.520(3) . ?
N2 C13 1.337(4) . ?
N2 C15 1.385(4) . ?
N1 H1 0.8600 . ?
N1 C13 1.312(4) . ?
N1 C14 1.369(4) . ?
C7 C6 1.435(4) . ?
C7 C8 1.413(4) . ?
C7 C2 1.429(4) . ?
C5 C6 1.430(4) . ?
C5 C12 1.497(4) . ?
C5 C4 1.375(4) . ?
C17 C16 1.541(4) . ?
C17 C18 1.396(4) . ?
C17 C22 1.385(4) . ?
C6 C11 1.424(4) . ?
C16 C23 1.542(4) . ?
C16 C29 1.546(4) . ?
C13 H13 0.9300 . ?
C11 H11 0.9300 . ?
C11 C10 1.357(4) . ?
C23 C28 1.396(4) . ?
C23 C24 1.387(4) . ?
C29 C30 1.405(4) . ?
C29 C34 1.393(4) . ?
C8 H8 0.9300 . ?
C8 C9 1.363(4) . ?
C2 C1 1.504(4) . ?
C2 C3 1.372(4) . ?
C18 H18 0.9300 . ?
C18 C19 1.388(4) . ?
C10 H10 0.9300 . ?
C10 C9 1.412(4) . ?
C15 H15 0.9300 . ?
C15 C14 1.347(4) . ?
C9 H9 0.9300 . ?
C30 C31 1.383(4) . ?
C22 H22 0.9300 . ?
C22 C21 1.391(4) . ?
C4 H4A 0.9300 . ?
C4 C3 1.397(4) . ?
C14 H14 0.9300 . ?
C31 H31 0.9300 . ?
C31 C32 1.381(5) . ?
C28 H28 0.9300 . ?
C28 C27 1.384(4) . ?
C3 H3 0.9300 . ?
C34 H34 0.9300 . ?
C34 C33 1.390(4) . ?
C19 H19 0.9300 . ?
C19 C20 1.389(5) . ?
C27 H27 0.9300 . ?
C27 C26 1.378(5) . ?
C26 H26 0.9300 . ?
C26 C25 1.378(5) . ?
C20 H20 0.9300 . ?
C20 C21 1.382(5) . ?
C21 H21 0.9300 . ?
C32 H32 0.9300 . ?
C32 C33 1.368(5) . ?
C24 H24 0.9300 . ?
C24 C25 1.390(5) . ?
C33 H33 0.9300 . ?
C25 H25 0.92(4) . ?
O5 H5 0.8200 . ?
O5 C37 1.445(10) . ?
C38 H38A 0.9600 . ?
C38 H38B 0.9600 . ?
C38 H38C 0.9600 . ?
C38 C37 1.726(11) . ?
C37 H37A 0.9700 . ?
C37 H37B 0.9700 . ?
O6 H6 0.8200 . ?
O6 C35 1.352(18) . ?
C35 H35A 0.9700 . ?
C35 H35B 0.9700 . ?
C35 C36 1.476(18) . ?
C36 H36A 0.9600 . ?
C36 H36B 0.9600 . ?
C36 H36C 0.9600 . ?

loop_
_geom_torsion_atom_site_label_1
_geom_torsion_atom_site_label_2
_geom_torsion_atom_site_label_3
_geom_torsion_atom_site_label_4
_geom_torsion
_geom_torsion_site_symmetry_1
_geom_torsion_site_symmetry_2
_geom_torsion_site_symmetry_3
_geom_torsion_site_symmetry_4
_geom_torsion_publ_flag
Cl1 C30 C31 C32 179.5(2) . . . . ?
N2 C16 C23 C28 160.4(2) . . . . ?
N2 C16 C23 C24 -22.2(4) . . . . ?
N2 C16 C29 C30 -51.6(3) . . . . ?
N2 C16 C29 C34 126.8(3) . . . . ?
N2 C15 C14 N1 0.0(3) . . . . ?
C7 C6 C11 C10 0.3(4) . . . . ?
C7 C8 C9 C10 0.9(4) . . . . ?
C7 C2 C1 O1 -52.3(4) . . . . ?
C7 C2 C1 O2 129.2(3) . . . . ?
C7 C2 C3 C4 2.0(5) . . . . ?
C5 C6 C11 C10 -176.8(3) . . . . ?
C5 C4 C3 C2 -3.4(5) . . . . ?
C17 C16 C23 C28 40.4(3) . . . . ?
C17 C16 C23 C24 -142.2(3) . . . . ?
C17 C16 C29 C30 67.5(3) . . . . ?
C17 C16 C29 C34 -114.0(3) . . . . ?
C17 C18 C19 C20 1.5(4) . . . . ?
C17 C22 C21 C20 -0.5(5) . . . . ?
C6 C7 C8 C9 -1.2(4) . . . . ?
C6 C7 C2 C1 178.5(3) . . . . ?
C6 C7 C2 C3 1.3(4) . . . . ?
C6 C5 C12 O4 138.5(3) . . . . ?
C6 C5 C12 O3 -42.9(4) . . . . ?
C6 C5 C4 C3 1.4(5) . . . . ?
C6 C11 C10 C9 -0.5(4) . . . . ?
C16 N2 C13 N1 -173.6(2) . . . . ?
C16 N2 C15 C14 173.6(3) . . . . ?
C16 C17 C18 C19 -177.0(3) . . . . ?
C16 C17 C22 C21 176.2(3) . . . . ?
C16 C23 C28 C27 176.7(3) . . . . ?
C16 C23 C24 C25 -175.8(3) . . . . ?
C16 C29 C30 Cl1 -2.7(4) . . . . ?
C16 C29 C30 C31 177.0(3) . . . . ?
C16 C29 C34 C33 -177.2(3) . . . . ?
C13 N2 C16 C17 11.1(4) . . . . ?
C13 N2 C16 C23 -108.4(3) . . . . ?
C13 N2 C16 C29 131.9(3) . . . . ?
C13 N2 C15 C14 0.4(3) . . . . ?
C13 N1 C14 C15 -0.5(3) . . . . ?
C11 C10 C9 C8 0.0(4) . . . . ?
C23 C16 C29 C30 -169.8(3) . . . . ?
C23 C16 C29 C34 8.7(4) . . . . ?
C23 C28 C27 C26 -0.4(4) . . . . ?
C23 C24 C25 C26 -1.3(6) . . . . ?
C29 C16 C23 C28 -84.1(3) . . . . ?
C29 C16 C23 C24 93.3(3) . . . . ?
C29 C30 C31 C32 -0.2(4) . . . . ?
C29 C34 C33 C32 0.6(5) . . . . ?
C8 C7 C6 C5 177.7(2) . . . . ?
C8 C7 C6 C11 0.6(4) . . . . ?
C8 C7 C2 C1 -2.5(4) . . . . ?
C8 C7 C2 C3 -179.7(3) . . . . ?
C12 C5 C6 C7 -179.4(2) . . . . ?
C12 C5 C6 C11 -2.4(4) . . . . ?
C12 C5 C4 C3 -177.3(3) . . . . ?
C2 C7 C6 C5 -3.3(4) . . . . ?
C2 C7 C6 C11 179.6(2) . . . . ?
C2 C7 C8 C9 179.9(3) . . . . ?
C1 C2 C3 C4 -175.2(3) . . . . ?
C18 C17 C16 N2 -66.9(3) . . . . ?
C18 C17 C16 C23 52.8(3) . . . . ?
C18 C17 C16 C29 176.9(2) . . . . ?
C18 C17 C22 C21 2.0(4) . . . . ?
C18 C19 C20 C21 0.0(5) . . . . ?
C15 N2 C16 C17 -160.7(2) . . . . ?
C15 N2 C16 C23 79.9(3) . . . . ?
C15 N2 C16 C29 -39.8(3) . . . . ?
C15 N2 C13 N1 -0.8(3) . . . . ?
C30 C29 C34 C33 1.4(5) . . . . ?
C30 C31 C32 C33 2.2(5) . . . . ?
C22 C17 C16 N2 118.9(3) . . . . ?
C22 C17 C16 C23 -121.5(3) . . . . ?
C22 C17 C16 C29 2.6(4) . . . . ?
C22 C17 C18 C19 -2.6(4) . . . . ?
C4 C5 C6 C7 2.0(4) . . . . ?
C4 C5 C6 C11 179.0(3) . . . . ?
C4 C5 C12 O4 -42.9(4) . . . . ?
C4 C5 C12 O3 135.7(3) . . . . ?
C14 N1 C13 N2 0.8(3) . . . . ?
C31 C32 C33 C34 -2.4(5) . . . . ?
C28 C23 C24 C25 1.7(5) . . . . ?
C28 C27 C26 C25 0.8(5) . . . . ?
C3 C2 C1 O1 124.9(3) . . . . ?
C3 C2 C1 O2 -53.5(4) . . . . ?
C34 C29 C30 Cl1 178.8(2) . . . . ?
C34 C29 C30 C31 -1.5(4) . . . . ?
C19 C20 C21 C22 -0.6(5) . . . . ?
C27 C26 C25 C24 0.1(5) . . . . ?
C24 C23 C28 C27 -0.8(4) . . . . ?
